data_4118200
loop_
_publ_author_name
'Yi Zhang'
'Wen Zhang'
'Shen-Hui Li'
'Qiong Ye'
'Hong-Ling Cai'
'Feng Deng'
'Ren-Gen Xiong'
'Songping D. Huang'

_publ_section_title
;
 Ferroelectricity Induced by Ordering of Twisting Motion in a Molecular
 Rotor
;
_journal_name_full 'Journal of the American Chemical Society'
_journal_page_first 11044
_journal_page_last 11049
_journal_paper_doi 10.1021/ja3047427
_journal_volume 134
_journal_year 2012
_chemical_formula_moiety 'C6 H15 Cl3 Cu N2 O'
_chemical_formula_sum 'C6 H15 Cl3 Cu N2 O'
_chemical_formula_weight 301.09
_chemical_name_systematic
; 
 ? 
;
_space_group_IT_number 62
_symmetry_cell_setting orthorhombic
_symmetry_space_group_name_Hall '-P 2ac 2n'
_symmetry_space_group_name_H-M 'P n m a'
_atom_sites_solution_hydrogens geom
_atom_sites_solution_primary direct
_atom_sites_solution_secondary difmap
_audit_creation_method SHELXL-97
_cell_angle_alpha 90.00
_cell_angle_beta 90.00
_cell_angle_gamma 90.00
_cell_formula_units_Z 4
_cell_length_a 15.729(3)
_cell_length_b 9.0410(18)
_cell_length_c 7.7954(16)
_cell_measurement_temperature 298(2)
_cell_measurement_theta_max 27.485
_cell_measurement_theta_min 3.04
_cell_volume 1108.6(4)
_computing_cell_refinement CrystalClear
_computing_data_collection 'CrystalClear (Rigaku 2005)'
_computing_data_reduction CrystalClear
_computing_molecular_graphics 'SHELXTL (Sheldrick, 2008)'
_computing_publication_material 'PRPKAPPA (Ferguson, 1999)'
_computing_structure_refinement 'SHELXL-97 (Sheldrick, 2008)'
_computing_structure_solution 'SHELXS-97 (Sheldrick, 2008)'
_diffrn_ambient_temperature 298(2)
_diffrn_detector_area_resol_mean 13.6612
_diffrn_measured_fraction_theta_full 0.999
_diffrn_measured_fraction_theta_max 0.999
_diffrn_measurement_device_type 'Rigaku SCXmini diffractometer'
_diffrn_measurement_method '\w scans'
_diffrn_radiation_monochromator graphite
_diffrn_radiation_source 'fine-focus sealed tube'
_diffrn_radiation_type MoK\a
_diffrn_radiation_wavelength 0.71073
_diffrn_reflns_av_R_equivalents 0.0503
_diffrn_reflns_av_sigmaI/netI 0.0271
_diffrn_reflns_limit_h_max 20
_diffrn_reflns_limit_h_min -20
_diffrn_reflns_limit_k_max 11
_diffrn_reflns_limit_k_min -11
_diffrn_reflns_limit_l_max 10
_diffrn_reflns_limit_l_min -10
_diffrn_reflns_number 10841
_diffrn_reflns_theta_full 27.48
_diffrn_reflns_theta_max 27.48
_diffrn_reflns_theta_min 3.43
_diffrn_standards_number 0
_exptl_absorpt_coefficient_mu 2.657
_exptl_absorpt_correction_T_max 0.594
_exptl_absorpt_correction_T_min 0.588
_exptl_absorpt_correction_type multi-scan
_exptl_absorpt_process_details 'CrystalClear (Rigaku, 2005)'
_exptl_crystal_colour green
_exptl_crystal_density_diffrn 1.804
_exptl_crystal_description Prism
_exptl_crystal_F_000 612
_exptl_crystal_size_max 0.20
_exptl_crystal_size_mid 0.20
_exptl_crystal_size_min 0.20
_refine_diff_density_max 0.458
_refine_diff_density_min -0.607
_refine_diff_density_rms 0.098
_refine_ls_extinction_coef 0.0263(17)
_refine_ls_extinction_expression Fc^*^=kFc[1+0.001xFc^2^\l^3^/sin(2\q)]^-1/4^
_refine_ls_extinction_method SHELXL
_refine_ls_goodness_of_fit_ref 1.125
_refine_ls_hydrogen_treatment mixed
_refine_ls_matrix_type full
_refine_ls_number_parameters 78
_refine_ls_number_reflns 1352
_refine_ls_number_restraints 31
_refine_ls_restrained_S_all 1.180
_refine_ls_R_factor_all 0.0329
_refine_ls_R_factor_gt 0.0315
_refine_ls_shift/su_max 0.023
_refine_ls_shift/su_mean 0.003
_refine_ls_structure_factor_coef Fsqd
_refine_ls_weighting_details 'calc w=1/[\s^2^(Fo^2^)+(0.0302P)^2^+1.3890P] where P=(Fo^2^+2Fc^2^)/3'
_refine_ls_weighting_scheme calc
_refine_ls_wR_factor_gt 0.0761
_refine_ls_wR_factor_ref 0.0769
_reflns_number_gt 1300
_reflns_number_total 1352
_reflns_threshold_expression >2sigma(I)
_cod_data_source_file ja3047427_si_002.cif
_cod_data_source_block 1
_cod_original_sg_symbol_Hall 'P 2c -2n'
_cod_database_code 4118200

loop_
_symmetry_equiv_pos_as_xyz
'x, y, z'
'-x+1/2, -y, z+1/2'
'-x, y+1/2, -z'
'x+1/2, -y+1/2, -z+1/2'
'-x, -y, -z'
'x-1/2, y, -z-1/2'
'x, -y-1/2, z'
'-x-1/2, y-1/2, z-1/2'

loop_
_atom_site_label
_atom_site_type_symbol
_atom_site_fract_x
_atom_site_fract_y
_atom_site_fract_z
_atom_site_U_iso_or_equiv
_atom_site_adp_type
_atom_site_occupancy
_atom_site_symmetry_multiplicity
_atom_site_calc_flag
_atom_site_refinement_flags
Cu1 Cu 0.37484(2) 0.2500 0.52656(5) 0.02044(17) Uani 1 2 d S
Cl2 Cl 0.41737(4) 0.03721(7) 0.69395(9) 0.0317(2) Uani 1 1 d .
Cl3 Cl 0.33020(6) 0.2500 0.24760(12) 0.0391(3) Uani 1 2 d S
N1 N 0.25399(17) 0.2500 0.6197(3) 0.0185(5) Uani 1 2 d S
O1 O 0.49540(16) 0.2500 0.4467(3) 0.0274(6) Uani 1 2 d S
N2 N 0.1032(2) 0.2500 0.7364(4) 0.0311(7) Uani 1 2 d SU
C1 C 0.2545(2) 0.2500 0.8102(4) 0.0280(8) Uani 1 2 d SU
H1A H 0.2840 0.3360 0.8510 0.034 Uiso 1 1 d R
C3 C 0.20678(16) 0.1166(3) 0.5618(4) 0.0307(6) Uani 1 1 d U
H3A H 0.2359 0.0296 0.6011 0.037 Uiso 1 1 d R
H3B H 0.2056 0.1141 0.4387 0.037 Uiso 1 1 d R
C4 C 0.1162(2) 0.1169(4) 0.6307(6) 0.0579(10) Uani 1 1 d U
H4A H 0.0766 0.1162 0.5370 0.070 Uiso 1 1 d R
H4B H 0.1067 0.0300 0.6988 0.070 Uiso 1 1 d R
C2 C 0.1642(3) 0.2500 0.8790(6) 0.0548(13) Uani 1 2 d SU
H2A H 0.1553 0.1640 0.9489 0.066 Uiso 1 1 d R
H1WA H 0.510(2) 0.173(4) 0.389(4) 0.046(10) Uiso 1 1 d .
H2 H 0.056(3) 0.2500 0.774(6) 0.043(14) Uiso 1 2 d S

loop_
_atom_site_aniso_label
_atom_site_aniso_U_11
_atom_site_aniso_U_22
_atom_site_aniso_U_33
_atom_site_aniso_U_23
_atom_site_aniso_U_13
_atom_site_aniso_U_12
Cu1 0.0135(2) 0.0236(3) 0.0242(3) 0.000 0.00243(14) 0.000
Cl2 0.0268(3) 0.0268(3) 0.0414(4) 0.0094(3) 0.0073(2) 0.0087(2)
Cl3 0.0352(5) 0.0587(6) 0.0232(4) 0.000 0.0001(4) 0.000
N1 0.0156(12) 0.0167(12) 0.0233(13) 0.000 0.0027(10) 0.000
O1 0.0164(12) 0.0285(14) 0.0374(15) 0.000 0.0056(10) 0.000
N2 0.0140(13) 0.0419(18) 0.0373(17) 0.000 0.0084(13) 0.000
C1 0.0189(16) 0.043(2) 0.0221(16) 0.000 0.0023(13) 0.000
C3 0.0211(12) 0.0280(13) 0.0430(14) -0.0124(11) 0.0070(11) -0.0075(10)
C4 0.0290(15) 0.053(2) 0.092(3) -0.0307(19) 0.0233(16) -0.0178(14)
C2 0.028(2) 0.106(4) 0.031(2) 0.000 0.0069(17) 0.000

loop_
_atom_type_symbol
_atom_type_description
_atom_type_scat_dispersion_real
_atom_type_scat_dispersion_imag
_atom_type_scat_source
C C 0.0033 0.0016 'International Tables Vol C Tables 4.2.6.8 and 6.1.1.4'
H H 0.0000 0.0000 'International Tables Vol C Tables 4.2.6.8 and 6.1.1.4'
N N 0.0061 0.0033 'International Tables Vol C Tables 4.2.6.8 and 6.1.1.4'
O O 0.0106 0.0060 'International Tables Vol C Tables 4.2.6.8 and 6.1.1.4'
Cl Cl 0.1484 0.1585 'International Tables Vol C Tables 4.2.6.8 and 6.1.1.4'
Cu Cu 0.3201 1.2651 'International Tables Vol C Tables 4.2.6.8 and 6.1.1.4'

loop_
_geom_angle_atom_site_label_1
_geom_angle_atom_site_label_2
_geom_angle_atom_site_label_3
_geom_angle
_geom_angle_site_symmetry_1
_geom_angle_site_symmetry_3
O1 Cu1 N1 177.28(11) . .
O1 Cu1 Cl3 89.72(8) . .
N1 Cu1 Cl3 93.00(8) . .
O1 Cu1 Cl2 84.57(5) . 7_565
N1 Cu1 Cl2 93.78(5) . 7_565
Cl3 Cu1 Cl2 126.75(2) . 7_565
O1 Cu1 Cl2 84.57(5) . .
N1 Cu1 Cl2 93.78(5) . .
Cl3 Cu1 Cl2 126.75(2) . .
Cl2 Cu1 Cl2 105.37(4) 7_565 .
C3 N1 C3 108.5(3) . 7_565
C3 N1 C1 107.83(18) . .
C3 N1 C1 107.83(18) 7_565 .
C3 N1 Cu1 111.00(15) . .
C3 N1 Cu1 111.00(15) 7_565 .
C1 N1 Cu1 110.6(2) . .
C2 N2 C4 109.5(2) . .
C2 N2 C4 109.5(2) . 7_565
C4 N2 C4 109.6(4) . 7_565
N1 C1 C2 110.4(3) . .
N1 C3 C4 111.0(2) . .
N2 C4 C3 109.2(2) . .
N2 C2 C1 110.1(3) . .

loop_
_geom_bond_atom_site_label_1
_geom_bond_atom_site_label_2
_geom_bond_distance
_geom_bond_site_symmetry_2
Cu1 O1 1.996(3) .
Cu1 N1 2.035(3) .
Cu1 Cl3 2.2852(11) .
Cu1 Cl2 2.4189(7) 7_565
Cu1 Cl2 2.4189(7) .
N1 C3 1.487(3) .
N1 C3 1.487(3) 7_565
N1 C1 1.485(4) .
N2 C2 1.468(6) .
N2 C4 1.472(4) .
N2 C4 1.472(4) 7_565
C1 C2 1.518(5) .
C3 C4 1.523(4) .

loop_
_geom_hbond_atom_site_label_D
_geom_hbond_atom_site_label_H
_geom_hbond_atom_site_label_A
_geom_hbond_distance_DH
_geom_hbond_distance_HA
_geom_hbond_distance_DA
_geom_hbond_angle_DHA
_geom_hbond_site_symmetry_A
O1 H1WA Cl2 0.86(3) 2.31(4) 3.1349(16) 161(3) 5_656
N2 H2 O1 0.80(5) 2.38(5) 2.996(4) 135(5) 6_557

loop_
_geom_torsion_atom_site_label_1
_geom_torsion_atom_site_label_2
_geom_torsion_atom_site_label_3
_geom_torsion_atom_site_label_4
_geom_torsion
_geom_torsion_site_symmetry_1
_geom_torsion_site_symmetry_4
O1 Cu1 N1 C3 -119.64(18) . .
Cl3 Cu1 N1 C3 60.36(18) . .
Cl2 Cu1 N1 C3 -172.49(17) 7_565 .
Cl2 Cu1 N1 C3 -66.79(18) . .
O1 Cu1 N1 C3 119.64(18) . 7_565
Cl3 Cu1 N1 C3 -60.36(18) . 7_565
Cl2 Cu1 N1 C3 66.79(18) 7_565 7_565
Cl2 Cu1 N1 C3 172.49(17) . 7_565
O1 Cu1 N1 C1 0.000(4) . .
Cl3 Cu1 N1 C1 180.0 . .
Cl2 Cu1 N1 C1 -52.85(2) 7_565 .
Cl2 Cu1 N1 C1 52.85(2) . .
C3 N1 C1 C2 -58.47(17) . .
C3 N1 C1 C2 58.47(17) 7_565 .
Cu1 N1 C1 C2 180.0 . .
C3 N1 C3 C4 -57.5(4) 7_565 .
C1 N1 C3 C4 59.0(3) . .
Cu1 N1 C3 C4 -179.7(2) . .
C2 N2 C4 C3 -59.4(4) . .
C4 N2 C4 C3 60.7(5) 7_565 .
N1 C3 C4 N2 -0.6(4) . .
C4 N2 C2 C1 60.1(2) . .
C4 N2 C2 C1 -60.1(2) 7_565 .
N1 C1 C2 N2 0.0 . .
